data_7005246
loop_
_publ_author_name
'Carbonera, Chiara'
'Kilner, Colin A.'
'L\'etard, Jean-Fran\,cois'
'Halcrow, Malcolm A.'

_publ_section_title
;
 Anion doping as a probe of cooperativity in the molecular
 spin-crossover compound [FeL2][BF4]2 (L =
 2,6-di{pyrazol-1-yl}pyridine).
;
_journal_issue 13
_journal_name_full 'Dalton transactions (Cambridge, England : 2003)'
_journal_page_first 1284
_journal_page_last 1292
_journal_paper_doi 10.1039/b618480d
_journal_year 2007
_chemical_formula_moiety 'C22 H18 Fe N10, 2[B F4]'
_chemical_formula_sum 'C22 H18 B2 F8 Fe N10'
_chemical_formula_weight 651.93
_chemical_name_systematic
;
Bis[2,6-di(pyrazol-1-yl)pyridine]iron(II) ditetrafluoroborate
;
_space_group_IT_number 4
_symmetry_cell_setting monoclinic
_symmetry_space_group_name_Hall 'P 2yb'
_symmetry_space_group_name_H-M 'P 1 21 1'
_atom_sites_solution_hydrogens geom
_atom_sites_solution_primary direct
_atom_sites_solution_secondary difmap
_audit_creation_method SHELXL-97
_cell_angle_alpha 90.00
_cell_angle_beta 95.640(5)
_cell_angle_gamma 90.00
_cell_formula_units_Z 2
_cell_length_a 8.5468(8)
_cell_length_b 8.5592(7)
_cell_length_c 19.1536(18)
_cell_measurement_reflns_used 44405
_cell_measurement_temperature 300(2)
_cell_measurement_theta_max 30.05
_cell_measurement_theta_min 2.14
_cell_volume 1394.4(2)
_computing_cell_refinement 'APEX 2 software, Bruker Nonius 2004'
_computing_data_collection 'APEX 2 software, Bruker Nonius 2004'
_computing_data_reduction 'SAINT, Bruker Nonius 2004'
_computing_molecular_graphics 'ORTEX (McArdle, 1995)'
_computing_publication_material 'local program'
_computing_structure_refinement 'SHELXL-97 (Sheldrick, 1997)'
_computing_structure_solution 'SHELXS-97 (Sheldrick, 1990)'
_diffrn_ambient_temperature 300(2)
_diffrn_detector_area_resol_mean '120 microns'
_diffrn_measured_fraction_theta_full 1.000
_diffrn_measured_fraction_theta_max 1.000
_diffrn_measurement_device_type 'Bruker X8 Apex diffractometer'
_diffrn_measurement_method 'Rotation images'
_diffrn_radiation_monochromator graphite
_diffrn_radiation_source 'rotating anode'
_diffrn_radiation_type MoK\a
_diffrn_radiation_wavelength 0.71073
_diffrn_reflns_av_R_equivalents 0.0291
_diffrn_reflns_av_sigmaI/netI 0.0250
_diffrn_reflns_limit_h_max 12
_diffrn_reflns_limit_h_min -12
_diffrn_reflns_limit_k_max 12
_diffrn_reflns_limit_k_min -12
_diffrn_reflns_limit_l_max 26
_diffrn_reflns_limit_l_min -26
_diffrn_reflns_number 44405
_diffrn_reflns_theta_full 30.05
_diffrn_reflns_theta_max 30.05
_diffrn_reflns_theta_min 2.14
_exptl_absorpt_coefficient_mu 0.628
_exptl_absorpt_correction_T_max 0.939
_exptl_absorpt_correction_T_min 0.795
_exptl_absorpt_correction_type multi-scan
_exptl_absorpt_process_details
;
Sheldrick, G. M. (2002). SADABS v. 2.03. University of
G/ottingen, Germany.
;
_exptl_crystal_colour Yellow
_exptl_crystal_density_diffrn 1.553
_exptl_crystal_density_method 'not measured'
_exptl_crystal_description 'Rectangular prism'
_exptl_crystal_F_000 656
_exptl_crystal_size_max 0.45
_exptl_crystal_size_mid 0.28
_exptl_crystal_size_min 0.22
_refine_diff_density_max 0.294
_refine_diff_density_min -0.231
_refine_diff_density_rms 0.040
_refine_ls_abs_structure_details 'Flack H D (1983), Acta Cryst. A39, 876-881'
_refine_ls_abs_structure_Flack 0.017(12)
_refine_ls_extinction_coef 0.0100(12)
_refine_ls_extinction_expression Fc^*^=kFc[1+0.001xFc^2^\l^3^/sin(2\q)]^-1/4^
_refine_ls_extinction_method SHELXL
_refine_ls_goodness_of_fit_ref 1.033
_refine_ls_hydrogen_treatment constr
_refine_ls_matrix_type full
_refine_ls_number_parameters 454
_refine_ls_number_reflns 7324
_refine_ls_number_restraints 61
_refine_ls_restrained_S_all 1.056
_refine_ls_R_factor_all 0.0386
_refine_ls_R_factor_gt 0.0335
_refine_ls_shift/su_max 0.001
_refine_ls_shift/su_mean 0.000
_refine_ls_structure_factor_coef Fsqd
_refine_ls_weighting_details 'calc w=1/[\s^2^(Fo^2^)+(0.0539P)^2^+0.1690P] where P=(Fo^2^+2Fc^2^)/3'
_refine_ls_weighting_scheme calc
_refine_ls_wR_factor_gt 0.0900
_refine_ls_wR_factor_ref 0.0954
_reflns_number_gt 6596
_reflns_number_total 7324
_reflns_threshold_expression >2sigma(I)
_cod_data_source_file b618480d.txt
_cod_data_source_block c:\datasets\leeds\mh37on~1\mh37on~1\mh37300
_cod_depositor_comments
;
The following automatic conversions were performed:
'_symmetry_cell_setting' value 'Monoclinic' changed to 'monoclinic'
according to '/home/saulius/struct/CIF-dictionaries/cif_core.dic'
dictionary named 'cif_core.dic' version 2.4.1 from 2010-06-29.

Automatic conversion script
Id: cif_fix_enum 1527 2010-12-29 10:47:43Z saulius 
;
_cod_original_sg_symbol_H-M 'P 21'
_cod_database_code 7005246

loop_
_symmetry_equiv_pos_as_xyz
'x, y, z'
'-x, y+1/2, -z'

loop_
_atom_site_label
_atom_site_type_symbol
_atom_site_fract_x
_atom_site_fract_y
_atom_site_fract_z
_atom_site_U_iso_or_equiv
_atom_site_adp_type
_atom_site_occupancy
_atom_site_symmetry_multiplicity
_atom_site_calc_flag
_atom_site_refinement_flags
_atom_site_disorder_assembly
_atom_site_disorder_group
Fe1 Fe 0.73852(3) 0.80773(4) 0.747502(12) 0.04979(9) Uani 1 1 d . . .
N2 N 0.72287(15) 0.8034(2) 0.63538(7) 0.0439(3) Uani 1 1 d . . .
C3 C 0.5939(2) 0.8577(2) 0.59758(10) 0.0473(4) Uani 1 1 d . . .
C4 C 0.5798(3) 0.8635(3) 0.52463(11) 0.0636(5) Uani 1 1 d . . .
H4 H 0.4892 0.9007 0.4992 0.076 Uiso 1 1 calc R . .
C5 C 0.7076(3) 0.8110(4) 0.49158(10) 0.0696(6) Uani 1 1 d . . .
H5 H 0.7028 0.8136 0.4429 0.084 Uiso 1 1 calc R . .
C6 C 0.8420(3) 0.7547(3) 0.52971(12) 0.0630(6) Uani 1 1 d . . .
H6 H 0.9279 0.7200 0.5078 0.076 Uiso 1 1 calc R . .
C7 C 0.8423(2) 0.7527(2) 0.60197(10) 0.0481(4) Uani 1 1 d . . .
N8 N 0.47505(18) 0.9066(2) 0.63873(9) 0.0495(3) Uani 1 1 d . . .
N9 N 0.50248(19) 0.8965(2) 0.71056(9) 0.0508(4) Uani 1 1 d . . .
C10 C 0.3711(3) 0.9498(3) 0.73456(14) 0.0617(5) Uani 1 1 d . . .
H10 H 0.3549 0.9561 0.7818 0.074 Uiso 1 1 calc R . .
C11 C 0.2607(3) 0.9951(3) 0.67928(17) 0.0735(7) Uani 1 1 d . . .
H11 H 0.1612 1.0365 0.6829 0.088 Uiso 1 1 calc R . .
C12 C 0.3289(3) 0.9661(3) 0.61917(15) 0.0661(6) Uani 1 1 d . . .
H12 H 0.2845 0.9835 0.5735 0.079 Uiso 1 1 calc R . .
N13 N 0.96912(19) 0.6967(2) 0.64796(10) 0.0537(4) Uani 1 1 d . . .
N14 N 0.9602(2) 0.7111(2) 0.71884(10) 0.0580(4) Uani 1 1 d . . .
C15 C 1.0897(3) 0.6417(3) 0.74841(16) 0.0733(7) Uani 1 1 d . . .
H15 H 1.1166 0.6343 0.7965 0.088 Uiso 1 1 calc R . .
C16 C 1.1798(3) 0.5814(4) 0.6977(2) 0.0883(9) Uani 1 1 d . . .
H16 H 1.2747 0.5280 0.7055 0.106 Uiso 1 1 calc R . .
C17 C 1.1001(3) 0.6169(3) 0.63418(18) 0.0751(7) Uani 1 1 d . . .
H17 H 1.1297 0.5913 0.5902 0.090 Uiso 1 1 calc R . .
N18 N 0.73570(16) 0.7876(2) 0.85875(7) 0.0434(3) Uani 1 1 d . . .
C19 C 0.7872(2) 0.9053(2) 0.90075(10) 0.0461(4) Uani 1 1 d . . .
C20 C 0.7864(3) 0.9000(3) 0.97329(11) 0.0594(5) Uani 1 1 d . . .
H20 H 0.8223 0.9833 1.0017 0.071 Uiso 1 1 calc R . .
C21 C 0.7293(3) 0.7645(3) 1.00113(12) 0.0669(7) Uani 1 1 d . . .
H21 H 0.7261 0.7568 1.0494 0.080 Uiso 1 1 calc R . .
C22 C 0.6769(3) 0.6403(3) 0.95893(12) 0.0627(5) Uani 1 1 d . . .
H22 H 0.6399 0.5487 0.9777 0.075 Uiso 1 1 calc R . .
C23 C 0.6823(2) 0.6591(3) 0.88750(11) 0.0503(4) Uani 1 1 d . . .
N24 N 0.84466(18) 1.0334(2) 0.86443(8) 0.0489(3) Uani 1 1 d . . .
N25 N 0.8395(2) 1.0257(2) 0.79263(9) 0.0520(4) Uani 1 1 d . . .
C26 C 0.9080(3) 1.1578(3) 0.77423(13) 0.0635(5) Uani 1 1 d . . .
H26 H 0.9211 1.1859 0.7283 0.076 Uiso 1 1 calc R . .
C27 C 0.9576(3) 1.2486(3) 0.83330(15) 0.0741(6) Uani 1 1 d . . .
H27 H 1.0086 1.3446 0.8341 0.089 Uiso 1 1 calc R . .
C28 C 0.9151(3) 1.1664(3) 0.88922(14) 0.0667(6) Uani 1 1 d . . .
H28 H 0.9314 1.1964 0.9360 0.080 Uiso 1 1 calc R . .
N29 N 0.6319(2) 0.5436(2) 0.83707(11) 0.0559(4) Uani 1 1 d . . .
N30 N 0.6498(2) 0.5723(2) 0.76823(10) 0.0573(4) Uani 1 1 d . . .
C31 C 0.5982(3) 0.4440(3) 0.73383(16) 0.0727(7) Uani 1 1 d . . .
H31 H 0.5977 0.4300 0.6857 0.087 Uiso 1 1 calc R . .
C32 C 0.5449(3) 0.3338(3) 0.77949(18) 0.0860(8) Uani 1 1 d . . .
H32 H 0.5025 0.2360 0.7681 0.103 Uiso 1 1 calc R . .
C33 C 0.5684(3) 0.4009(3) 0.84560(19) 0.0772(7) Uani 1 1 d . . .
H33 H 0.5450 0.3564 0.8876 0.093 Uiso 1 1 calc R . .
B34 B 0.7975(4) 0.2504(4) 0.57765(15) 0.0667(7) Uani 1 1 d D . .
F35A F 0.6769(12) 0.1905(9) 0.6144(5) 0.081(2) Uani 0.50 1 d PD A 1
F36A F 0.7572(6) 0.1982(6) 0.50512(18) 0.0713(10) Uani 0.50 1 d PD A 1
F37A F 0.7904(11) 0.4051(6) 0.5705(5) 0.133(4) Uani 0.50 1 d PD A 1
F38A F 0.9399(6) 0.1940(10) 0.6024(3) 0.1019(19) Uani 0.50 1 d PD A 1
F35B F 0.699(2) 0.191(2) 0.6216(10) 0.119(7) Uiso 0.25 1 d PD A 2
F36B F 0.9491(12) 0.2611(12) 0.6151(6) 0.087(3) Uiso 0.25 1 d PD A 2
F37B F 0.7960(13) 0.1671(12) 0.5180(5) 0.085(4) Uiso 0.25 1 d PD A 2
F38B F 0.7677(19) 0.4134(13) 0.5717(8) 0.087(4) Uiso 0.25 1 d PD A 2
F35C F 0.6593(14) 0.2260(16) 0.6048(8) 0.085(4) Uiso 0.25 1 d PD A 3
F36C F 0.9042(13) 0.1278(12) 0.5912(6) 0.097(4) Uiso 0.25 1 d PD A 3
F37C F 0.7929(13) 0.2831(16) 0.5119(5) 0.122(4) Uiso 0.25 1 d PD A 3
F38C F 0.8679(17) 0.3735(16) 0.6211(7) 0.163(5) Uiso 0.25 1 d PD A 3
B39 B 0.7379(4) 0.2748(4) 1.07435(17) 0.0820(9) Uani 1 1 d D . .
F40A F 0.6601(9) 0.2649(10) 1.0018(3) 0.076(3) Uani 0.50 1 d PD B 1
F41A F 0.6743(6) 0.1552(9) 1.1097(3) 0.0802(17) Uani 0.50 1 d PD B 1
F42A F 0.8895(5) 0.2611(9) 1.0674(3) 0.114(2) Uani 0.50 1 d PD B 1
F43A F 0.6974(14) 0.4190(7) 1.0997(3) 0.163(4) Uani 0.50 1 d PD B 1
F40B F 0.8815(14) 0.3320(19) 1.1059(7) 0.165(5) Uiso 0.25 1 d PD B 2
F41B F 0.7328(12) 0.2830(14) 1.0064(4) 0.100(3) Uiso 0.25 1 d PD B 2
F42B F 0.7208(12) 0.1285(12) 1.1023(6) 0.087(4) Uiso 0.25 1 d PD B 2
F43B F 0.6265(12) 0.3792(12) 1.0993(6) 0.100(3) Uiso 0.25 1 d PD B 2
F40C F 0.6569(14) 0.2192(12) 1.1260(6) 0.098(5) Uiso 0.25 1 d PD B 3
F41C F 0.7946(13) 0.4237(13) 1.0973(7) 0.115(4) Uiso 0.25 1 d PD B 3
F42C F 0.8903(11) 0.1882(11) 1.0792(5) 0.086(3) Uiso 0.25 1 d PD B 3
F43C F 0.666(2) 0.262(3) 1.0100(7) 0.098(8) Uiso 0.25 1 d PD B 3

loop_
_atom_site_aniso_label
_atom_site_aniso_U_11
_atom_site_aniso_U_22
_atom_site_aniso_U_33
_atom_site_aniso_U_23
_atom_site_aniso_U_13
_atom_site_aniso_U_12
Fe1 0.05118(14) 0.05769(15) 0.03987(12) -0.00466(12) 0.00134(9) 0.00313(14)
N2 0.0427(6) 0.0452(7) 0.0436(6) 0.0003(8) 0.0033(5) -0.0021(8)
C3 0.0483(9) 0.0455(8) 0.0476(9) 0.0013(7) 0.0023(7) -0.0060(7)
C4 0.0729(13) 0.0663(12) 0.0486(10) 0.0043(9) -0.0098(9) -0.0063(10)
C5 0.0957(16) 0.0713(13) 0.0424(8) -0.0058(13) 0.0096(9) -0.0098(17)
C6 0.0723(14) 0.0646(12) 0.0560(11) -0.0125(10) 0.0251(10) -0.0102(10)
C7 0.0491(9) 0.0434(8) 0.0528(10) -0.0076(8) 0.0101(8) -0.0054(7)
N8 0.0446(8) 0.0480(8) 0.0551(9) 0.0029(7) 0.0008(6) 0.0013(6)
N9 0.0477(8) 0.0514(9) 0.0540(9) -0.0012(7) 0.0084(7) -0.0004(6)
C10 0.0585(12) 0.0528(11) 0.0769(14) -0.0054(10) 0.0231(10) -0.0003(9)
C11 0.0478(11) 0.0602(13) 0.113(2) -0.0042(13) 0.0092(12) 0.0082(10)
C12 0.0524(11) 0.0563(12) 0.0870(17) 0.0086(12) -0.0051(11) 0.0075(9)
N13 0.0443(8) 0.0511(9) 0.0663(10) -0.0085(8) 0.0088(7) -0.0005(7)
N14 0.0481(9) 0.0601(10) 0.0639(10) -0.0049(8) -0.0039(7) 0.0017(7)
C15 0.0549(12) 0.0692(15) 0.0913(18) 0.0058(14) -0.0153(12) 0.0007(11)
C16 0.0506(13) 0.0723(16) 0.140(3) 0.0030(18) 0.0008(15) 0.0153(12)
C17 0.0554(12) 0.0667(14) 0.106(2) -0.0111(14) 0.0230(13) 0.0082(10)
N18 0.0382(6) 0.0483(9) 0.0436(6) -0.0015(7) 0.0031(5) 0.0032(6)
C19 0.0386(8) 0.0530(10) 0.0462(9) -0.0011(8) 0.0013(7) 0.0055(7)
C20 0.0594(11) 0.0718(14) 0.0460(10) -0.0055(10) 0.0001(8) 0.0042(10)
C21 0.0670(13) 0.0879(19) 0.0462(10) 0.0093(11) 0.0075(9) 0.0102(11)
C22 0.0595(12) 0.0691(13) 0.0605(12) 0.0177(11) 0.0114(9) 0.0056(10)
C23 0.0409(9) 0.0537(10) 0.0567(10) 0.0034(9) 0.0064(7) 0.0064(8)
N24 0.0452(8) 0.0533(9) 0.0473(8) -0.0029(7) 0.0002(6) 0.0000(6)
N25 0.0541(9) 0.0537(9) 0.0479(8) 0.0038(7) 0.0033(7) 0.0037(7)
C26 0.0624(12) 0.0588(12) 0.0699(14) 0.0137(11) 0.0095(10) 0.0017(10)
C27 0.0699(14) 0.0625(13) 0.0895(17) -0.0003(13) 0.0065(13) -0.0145(11)
C28 0.0597(12) 0.0699(14) 0.0696(14) -0.0163(12) 0.0012(10) -0.0126(11)
N29 0.0458(8) 0.0470(8) 0.0753(11) -0.0010(8) 0.0082(8) 0.0011(7)
N30 0.0532(9) 0.0544(9) 0.0640(11) -0.0113(8) 0.0034(8) 0.0044(7)
C31 0.0578(12) 0.0639(14) 0.0937(18) -0.0255(13) -0.0058(12) 0.0092(10)
C32 0.0671(14) 0.0562(16) 0.133(3) -0.0171(15) -0.0019(15) -0.0056(11)
C33 0.0651(14) 0.0512(12) 0.116(2) 0.0064(14) 0.0117(14) -0.0069(10)
B34 0.0752(17) 0.0684(15) 0.0577(14) 0.0052(12) 0.0130(12) -0.0022(13)
F35A 0.106(4) 0.062(3) 0.085(4) -0.013(2) 0.056(3) -0.027(3)
F36A 0.090(3) 0.079(3) 0.0451(15) 0.0029(16) 0.0116(16) 0.014(2)
F37A 0.158(7) 0.048(2) 0.180(7) 0.024(3) -0.049(5) -0.039(3)
F38A 0.091(3) 0.139(6) 0.075(3) 0.003(4) 0.000(2) 0.044(4)
B39 0.095(2) 0.087(2) 0.0657(16) 0.0030(15) 0.0167(15) -0.0169(18)
F40A 0.081(4) 0.092(4) 0.0539(19) 0.022(2) 0.0044(16) -0.0058(18)
F41A 0.050(2) 0.112(4) 0.078(3) 0.047(3) 0.0003(18) -0.018(2)
F42A 0.0657(19) 0.177(6) 0.102(3) -0.015(4) 0.0189(18) -0.059(3)
F43A 0.312(13) 0.104(4) 0.089(3) -0.024(3) 0.099(6) -0.012(6)

loop_
_atom_type_symbol
_atom_type_description
_atom_type_scat_dispersion_real
_atom_type_scat_dispersion_imag
_atom_type_scat_source
C C 0.0033 0.0016 'International Tables Vol C Tables 4.2.6.8 and 6.1.1.4'
H H 0.0000 0.0000 'International Tables Vol C Tables 4.2.6.8 and 6.1.1.4'
N N 0.0061 0.0033 'International Tables Vol C Tables 4.2.6.8 and 6.1.1.4'
Fe Fe 0.3463 0.8444 'International Tables Vol C Tables 4.2.6.8 and 6.1.1.4'
B B 0.0013 0.0007 'International Tables Vol C Tables 4.2.6.8 and 6.1.1.4'
F F 0.0171 0.0103 'International Tables Vol C Tables 4.2.6.8 and 6.1.1.4'

loop_
_geom_angle_atom_site_label_1
_geom_angle_atom_site_label_2
_geom_angle_atom_site_label_3
_geom_angle
_geom_angle_site_symmetry_1
_geom_angle_site_symmetry_3
_geom_angle_publ_flag
N2 Fe1 N18 172.98(7) . . ?
N2 Fe1 N14 73.23(6) . . ?
N18 Fe1 N14 108.32(6) . . ?
N2 Fe1 N25 113.16(7) . . ?
N18 Fe1 N25 73.68(7) . . ?
N14 Fe1 N25 95.93(7) . . ?
N2 Fe1 N30 100.15(7) . . ?
N18 Fe1 N30 73.10(7) . . ?
N14 Fe1 N30 91.23(7) . . ?
N25 Fe1 N30 146.60(7) . . ?
N2 Fe1 N9 73.68(6) . . ?
N18 Fe1 N9 104.33(6) . . ?
N14 Fe1 N9 146.88(7) . . ?
N25 Fe1 N9 98.35(7) . . ?
N30 Fe1 N9 93.03(7) . . ?
C7 N2 C3 118.84(16) . . ?
C7 N2 Fe1 120.91(12) . . ?
C3 N2 Fe1 120.19(12) . . ?
N2 C3 C4 122.65(19) . . ?
N2 C3 N8 113.61(16) . . ?
C4 C3 N8 123.74(19) . . ?
C5 C4 C3 116.9(2) . . ?
C6 C5 C4 121.33(18) . . ?
C7 C6 C5 116.8(2) . . ?
N2 C7 C6 123.5(2) . . ?
N2 C7 N13 112.90(16) . . ?
C6 C7 N13 123.64(19) . . ?
C12 N8 N9 111.03(19) . . ?
C12 N8 C3 130.31(19) . . ?
N9 N8 C3 118.66(15) . . ?
C10 N9 N8 104.87(18) . . ?
C10 N9 Fe1 141.35(16) . . ?
N8 N9 Fe1 113.76(12) . . ?
N9 C10 C11 111.2(2) . . ?
C12 C11 C10 106.0(2) . . ?
C11 C12 N8 106.9(2) . . ?
C17 N13 N14 111.3(2) . . ?
C17 N13 C7 130.2(2) . . ?
N14 N13 C7 118.22(16) . . ?
C15 N14 N13 104.8(2) . . ?
C15 N14 Fe1 140.0(2) . . ?
N13 N14 Fe1 114.57(13) . . ?
N14 C15 C16 111.2(3) . . ?
C17 C16 C15 106.0(2) . . ?
N13 C17 C16 106.6(3) . . ?
C23 N18 C19 118.68(16) . . ?
C23 N18 Fe1 121.09(14) . . ?
C19 N18 Fe1 120.23(13) . . ?
N18 C19 C20 122.91(19) . . ?
N18 C19 N24 113.49(16) . . ?
C20 C19 N24 123.59(19) . . ?
C21 C20 C19 116.6(2) . . ?
C22 C21 C20 121.7(2) . . ?
C23 C22 C21 116.6(2) . . ?
N18 C23 C22 123.5(2) . . ?
N18 C23 N29 112.80(17) . . ?
C22 C23 N29 123.7(2) . . ?
C28 N24 N25 111.20(19) . . ?
C28 N24 C19 130.19(19) . . ?
N25 N24 C19 118.51(16) . . ?
C26 N25 N24 104.56(18) . . ?
C26 N25 Fe1 141.28(16) . . ?
N24 N25 Fe1 114.06(12) . . ?
N25 C26 C27 111.2(2) . . ?
C28 C27 C26 105.4(2) . . ?
N24 C28 C27 107.6(2) . . ?
C33 N29 N30 111.3(2) . . ?
C33 N29 C23 130.2(2) . . ?
N30 N29 C23 118.50(17) . . ?
C31 N30 N29 105.4(2) . . ?
C31 N30 Fe1 140.1(2) . . ?
N29 N30 Fe1 114.33(13) . . ?
N30 C31 C32 111.1(3) . . ?
C33 C32 C31 105.4(2) . . ?
N29 C33 C32 106.7(3) . . ?
F37C B34 F37A 71.7(8) . . ?
F37C B34 F37B 44.6(7) . . ?
F37A B34 F37B 116.3(7) . . ?
F37C B34 F35B 137.1(11) . . ?
F37A B34 F35B 114.4(11) . . ?
F37B B34 F35B 112.1(10) . . ?
F37C B34 F38A 111.1(6) . . ?
F37A B34 F38A 114.9(6) . . ?
F37B B34 F38A 92.4(5) . . ?
F35B B34 F38A 104.2(11) . . ?
F37C B34 F35C 117.8(8) . . ?
F37A B34 F35C 99.3(7) . . ?
F37B B34 F35C 108.0(9) . . ?
F35B B34 F35C 22.8(12) . . ?
F38A B34 F35C 126.9(7) . . ?
F37C B34 F36C 107.5(7) . . ?
F37A B34 F36C 141.9(7) . . ?
F37B B34 F36C 73.3(7) . . ?
F35B B34 F36C 92.2(11) . . ?
F38A B34 F36C 28.1(5) . . ?
F35C B34 F36C 113.0(7) . . ?
F37C B34 F35A 128.2(8) . . ?
F37A B34 F35A 112.8(6) . . ?
F37B B34 F35A 106.6(7) . . ?
F35B B34 F35A 8.9(13) . . ?
F38A B34 F35A 112.0(6) . . ?
F35C B34 F35A 15.7(8) . . ?
F36C B34 F35A 97.5(7) . . ?
F37C B34 F38B 73.7(9) . . ?
F37A B34 F38B 8.0(10) . . ?
F37B B34 F38B 117.7(8) . . ?
F35B B34 F38B 107.5(10) . . ?
F38A B34 F38B 121.8(8) . . ?
F35C B34 F38B 91.5(9) . . ?
F36C B34 F38B 149.4(9) . . ?
F35A B34 F38B 105.4(8) . . ?
F37C B34 F36B 114.7(7) . . ?
F37A B34 F36B 91.0(6) . . ?
F37B B34 F36B 113.2(6) . . ?
F35B B34 F36B 107.8(10) . . ?
F38A B34 F36B 25.9(4) . . ?
F35C B34 F36B 127.1(8) . . ?
F36C B34 F36B 53.7(6) . . ?
F35A B34 F36B 116.7(8) . . ?
F38B B34 F36B 97.2(8) . . ?
F37C B34 F38C 112.2(8) . . ?
F37A B34 F38C 48.9(7) . . ?
F37B B34 F38C 148.0(8) . . ?
F35B B34 F38C 99.6(11) . . ?
F38A B34 F38C 75.4(6) . . ?
F35C B34 F38C 102.9(8) . . ?
F36C B34 F38C 102.3(7) . . ?
F35A B34 F38C 105.3(7) . . ?
F38B B34 F38C 52.3(9) . . ?
F36B B34 F38C 49.6(6) . . ?
F37C B34 F36A 32.7(6) . . ?
F37A B34 F36A 101.6(5) . . ?
F37B B34 F36A 18.8(4) . . ?
F35B B34 F36A 111.9(9) . . ?
F38A B34 F36A 110.0(4) . . ?
F35C B34 F36A 100.6(7) . . ?
F36C B34 F36A 92.0(6) . . ?
F35A B34 F36A 104.4(5) . . ?
F38B B34 F36A 101.5(7) . . ?
F36B B34 F36A 127.9(5) . . ?
F38C B34 F36A 144.8(6) . . ?
F41B B39 F42A 80.9(5) . . ?
F41B B39 F43C 26.8(10) . . ?
F42A B39 F43C 105.6(10) . . ?
F41B B39 F40C 141.6(8) . . ?
F42A B39 F40C 128.4(6) . . ?
F43C B39 F40C 115.3(10) . . ?
F41B B39 F41A 124.0(6) . . ?
F42A B39 F41A 115.1(5) . . ?
F43C B39 F41A 103.1(10) . . ?
F40C B39 F41A 27.8(5) . . ?
F41B B39 F42B 116.3(7) . . ?
F42A B39 F42B 95.8(6) . . ?
F43C B39 F42B 103.1(11) . . ?
F40C B39 F42B 46.5(7) . . ?
F41A B39 F42B 20.6(5) . . ?
F41B B39 F43A 108.6(6) . . ?
F42A B39 F43A 113.4(6) . . ?
F43C B39 F43A 107.0(11) . . ?
F40C B39 F43A 83.9(5) . . ?
F41A B39 F43A 111.6(5) . . ?
F42B B39 F43A 129.5(6) . . ?
F41B B39 F40B 110.8(7) . . ?
F42A B39 F40B 41.3(6) . . ?
F43C B39 F40B 137.4(11) . . ?
F40C B39 F40B 107.3(8) . . ?
F41A B39 F40B 114.9(7) . . ?
F42B B39 F40B 105.8(8) . . ?
F43A B39 F40B 77.1(8) . . ?
F41B B39 F41C 103.8(8) . . ?
F42A B39 F41C 78.6(6) . . ?
F43C B39 F41C 118.5(11) . . ?
F40C B39 F41C 105.9(7) . . ?
F41A B39 F41C 131.2(7) . . ?
F42B B39 F41C 138.1(8) . . ?
F43A B39 F41C 34.8(6) . . ?
F40B B39 F41C 45.1(8) . . ?
F41B B39 F43B 110.2(7) . . ?
F42A B39 F43B 141.8(6) . . ?
F43C B39 F43B 95.8(11) . . ?
F40C B39 F43B 64.3(6) . . ?
F41A B39 F43B 89.5(6) . . ?
F42B B39 F43B 109.9(6) . . ?
F43A B39 F43B 28.6(6) . . ?
F40B B39 F43B 102.8(8) . . ?
F41C B39 F43B 63.3(7) . . ?
F41B B39 F40A 25.4(5) . . ?
F42A B39 F40A 104.8(4) . . ?
F43C B39 F40A 1.9(12) . . ?
F40C B39 F40A 116.9(7) . . ?
F41A B39 F40A 104.9(5) . . ?
F42B B39 F40A 104.9(6) . . ?
F43A B39 F40A 106.0(6) . . ?
F40B B39 F40A 135.8(7) . . ?
F41C B39 F40A 116.8(7) . . ?
F43B B39 F40A 95.6(6) . . ?
F41B B39 F42C 91.9(7) . . ?
F42A B39 F42C 26.4(4) . . ?
F43C B39 F42C 109.7(10) . . ?
F40C B39 F42C 106.6(6) . . ?
F41A B39 F42C 89.1(5) . . ?
F42B B39 F42C 69.5(6) . . ?
F43A B39 F42C 131.9(7) . . ?
F40B B39 F42C 54.9(8) . . ?
F41C B39 F42C 99.1(6) . . ?
F43B B39 F42C 154.1(7) . . ?
F40A B39 F42C 109.8(6) . . ?

loop_
_geom_bond_atom_site_label_1
_geom_bond_atom_site_label_2
_geom_bond_distance
_geom_bond_site_symmetry_2
_geom_bond_publ_flag
Fe1 N2 2.1390(14) . ?
Fe1 N18 2.1402(15) . ?
Fe1 N14 2.1865(19) . ?
Fe1 N25 2.1964(19) . ?
Fe1 N30 2.203(2) . ?
Fe1 N9 2.2063(17) . ?
N2 C7 1.329(2) . ?
N2 C3 1.341(2) . ?
C3 C4 1.391(3) . ?
C3 N8 1.409(3) . ?
C4 C5 1.390(4) . ?
C5 C6 1.385(4) . ?
C6 C7 1.384(3) . ?
C7 N13 1.412(3) . ?
N8 C12 1.367(3) . ?
N8 N9 1.375(2) . ?
N9 C10 1.335(3) . ?
C10 C11 1.402(4) . ?
C11 C12 1.363(4) . ?
N13 C17 1.359(3) . ?
N13 N14 1.373(3) . ?
N14 C15 1.333(3) . ?
C15 C16 1.396(5) . ?
C16 C17 1.370(5) . ?
N18 C23 1.331(3) . ?
N18 C19 1.336(3) . ?
C19 C20 1.391(3) . ?
C19 N24 1.412(3) . ?
C20 C21 1.386(4) . ?
C21 C22 1.383(4) . ?
C22 C23 1.383(3) . ?
C23 N29 1.419(3) . ?
N24 C28 1.352(3) . ?
N24 N25 1.373(2) . ?
N25 C26 1.337(3) . ?
C26 C27 1.403(4) . ?
C27 C28 1.360(4) . ?
N29 C33 1.354(3) . ?
N29 N30 1.365(3) . ?
N30 C31 1.333(3) . ?
C31 C32 1.393(5) . ?
C32 C33 1.387(4) . ?
B34 F37C 1.287(9) . ?
B34 F37A 1.332(6) . ?
B34 F37B 1.346(9) . ?
B34 F35B 1.350(12) . ?
B34 F38A 1.352(5) . ?
B34 F35C 1.352(11) . ?
B34 F36C 1.398(10) . ?
B34 F35A 1.401(5) . ?
B34 F38B 1.421(11) . ?
B34 F36B 1.421(10) . ?
B34 F38C 1.437(11) . ?
B34 F36A 1.468(5) . ?
B39 F41B 1.301(9) . ?
B39 F42A 1.321(6) . ?
B39 F43C 1.327(11) . ?
B39 F40C 1.349(10) . ?
B39 F41A 1.369(5) . ?
B39 F42B 1.375(10) . ?
B39 F43A 1.382(6) . ?
B39 F40B 1.401(11) . ?
B39 F41C 1.417(11) . ?
B39 F43B 1.423(10) . ?
B39 F40A 1.482(7) . ?
B39 F42C 1.494(9) . ?
